data_4116569
loop_
_publ_author_name
'Dongwhan Lee'
'J. Du Bois'
'Doros Petasis'
'Michael P. Hendrich'
'Carsten Krebs'
'Boi Hanh Huynh'
'Stephen J. Lippard'

_publ_section_title
;
 Formation of Fe(III)Fe(IV) Species from the Reaction between a Diiron(II)
 Complex and Dioxygen: Relevance to Ribonucleotide Reductase Intermediate
 X
;
_journal_name_full 'Journal of the American Chemical Society'
_journal_page_first 9893
_journal_page_last 9894
_journal_paper_doi 10.1021/ja9923686
_journal_volume 121
_journal_year 1999
_chemical_formula_sum 'C108 H100 Fe2 N2 O8'
_chemical_formula_weight 1665.60
_chemical_name_common '[Fe(m-O2CArTol)4(4-tBuC5H4N)2]'
_chemical_name_systematic
; 
 ? 
;
_space_group_IT_number 2
_symmetry_cell_setting triclinic
_symmetry_space_group_name_Hall '-P 1'
_symmetry_space_group_name_H-M 'P -1'
_atom_sites_solution_hydrogens geom
_atom_sites_solution_primary direct
_atom_sites_solution_secondary difmap
_audit_creation_method SHELXL-97
_cell_angle_alpha 105.6310(10)
_cell_angle_beta 92.0760(10)
_cell_angle_gamma 109.4020(10)
_cell_formula_units_Z 2
_cell_length_a 14.9812(3)
_cell_length_b 16.4516(4)
_cell_length_c 19.8007(4)
_cell_measurement_temperature 188(2)
_cell_volume 4390.13(17)
_computing_cell_refinement 'Bruker SMART'
_computing_data_collection 'Bruker SMART'
_computing_data_reduction 'Bruker SHELXTL'
_computing_molecular_graphics 'Bruker SHELXTL'
_computing_publication_material 'Bruker SHELXTL'
_computing_structure_refinement 'SHELXL-97 (Sheldrick, 1997)'
_computing_structure_solution 'SHELXS-97 (Sheldrick, 1990)'
_diffrn_ambient_temperature 188(2)
_diffrn_measured_fraction_theta_full 0.888
_diffrn_measured_fraction_theta_max 0.888
_diffrn_measurement_device_type 'CCD area detector'
_diffrn_measurement_method 'phi and omega scans'
_diffrn_radiation_monochromator graphite
_diffrn_radiation_source 'fine-focus sealed tube'
_diffrn_radiation_type MoK\a
_diffrn_radiation_wavelength 0.71073
_diffrn_reflns_av_R_equivalents 0.0641
_diffrn_reflns_av_sigmaI/netI 0.2265
_diffrn_reflns_limit_h_max 17
_diffrn_reflns_limit_h_min -19
_diffrn_reflns_limit_k_max 18
_diffrn_reflns_limit_k_min -21
_diffrn_reflns_limit_l_max 24
_diffrn_reflns_limit_l_min -25
_diffrn_reflns_number 27652
_diffrn_reflns_theta_full 28.27
_diffrn_reflns_theta_max 28.27
_diffrn_reflns_theta_min 1.46
_exptl_absorpt_coefficient_mu 0.391
_exptl_absorpt_correction_T_max 1.000000
_exptl_absorpt_correction_T_min 0.823222
_exptl_absorpt_correction_type SADABS
_exptl_crystal_colour pale_yellow
_exptl_crystal_density_diffrn 1.260
_exptl_crystal_description block
_exptl_crystal_F_000 1756
_exptl_crystal_size_max 0.2
_exptl_crystal_size_mid 0.15
_exptl_crystal_size_min 0.2
_refine_diff_density_max 0.472
_refine_diff_density_min -0.437
_refine_diff_density_rms 0.073
_refine_ls_extinction_method none
_refine_ls_goodness_of_fit_ref 0.770
_refine_ls_hydrogen_treatment mixed
_refine_ls_matrix_type full
_refine_ls_number_parameters 1077
_refine_ls_number_reflns 19326
_refine_ls_number_restraints 0
_refine_ls_restrained_S_all 0.770
_refine_ls_R_factor_all 0.1988
_refine_ls_R_factor_gt 0.0645
_refine_ls_shift/su_max 0.394
_refine_ls_shift/su_mean 0.007
_refine_ls_structure_factor_coef Fsqd
_refine_ls_weighting_details 'calc w=1/[\s^2^(Fo^2^)+(0.1248P)^2^+0.0000P] where P=(Fo^2^+2Fc^2^)/3'
_refine_ls_weighting_scheme calc
_refine_ls_wR_factor_gt 0.1460
_refine_ls_wR_factor_ref 0.2116
_reflns_number_gt 7839
_reflns_number_total 19326
_reflns_threshold_expression >2sigma(I)
_cod_data_source_file ja9923686_1.cif
_cod_data_source_block 2
_cod_original_cell_volume 4390.12(16)
_cod_database_code 4116569

loop_
_symmetry_equiv_pos_as_xyz
'x, y, z'
'-x, -y, -z'

loop_
_atom_site_label
_atom_site_type_symbol
_atom_site_fract_x
_atom_site_fract_y
_atom_site_fract_z
_atom_site_U_iso_or_equiv
_atom_site_adp_type
_atom_site_occupancy
_atom_site_symmetry_multiplicity
_atom_site_calc_flag
_atom_site_refinement_flags
_atom_site_disorder_assembly
_atom_site_disorder_group
Fe1 Fe 0.30883(5) 0.08604(4) 0.25415(3) 0.02090(18) Uani 1 1 d . . .
Fe2 Fe 0.19954(5) -0.09140(4) 0.25237(3) 0.02180(18) Uani 1 1 d . . .
O1C O 0.1849(2) 0.0971(2) 0.28551(16) 0.0250(7) Uani 1 1 d . . .
O1D O 0.2488(2) 0.0406(2) 0.14476(16) 0.0257(7) Uani 1 1 d . . .
O1B O 0.4006(2) 0.0199(2) 0.22439(16) 0.0236(7) Uani 1 1 d . . .
O1A O 0.3527(2) 0.1020(2) 0.36223(16) 0.0267(8) Uani 1 1 d . . .
O2C O 0.0802(2) -0.0455(2) 0.25630(17) 0.0271(8) Uani 1 1 d . . .
O2B O 0.3353(2) -0.1107(2) 0.24956(16) 0.0271(8) Uani 1 1 d . . .
O2A O 0.2377(2) -0.0282(2) 0.35763(16) 0.0247(7) Uani 1 1 d . . .
O2D O 0.1985(2) -0.1026(2) 0.14747(16) 0.0242(7) Uani 1 1 d . . .
N1P N 0.1180(3) -0.2229(3) 0.2518(2) 0.0273(9) Uani 1 1 d . . .
N1Q N 0.3867(3) 0.2174(3) 0.2514(2) 0.0253(9) Uani 1 1 d . . .
C1Q C 0.4240(4) 0.2860(3) 0.3114(3) 0.0315(12) Uani 1 1 d . . .
H1QA H 0.4152 0.2734 0.3553 0.038 Uiso 1 1 calc R . .
C1P C 0.1521(4) -0.2904(4) 0.2318(3) 0.0433(15) Uani 1 1 d . . .
H1PA H 0.2151 -0.2770 0.2198 0.052 Uiso 1 1 calc R . .
C1B C 0.6616(5) 0.3631(4) 0.4258(3) 0.0612(18) Uani 1 1 d . . .
H1BA H 0.6265 0.3601 0.4664 0.092 Uiso 1 1 calc R . .
H1BB H 0.6421 0.3993 0.4003 0.092 Uiso 1 1 calc R . .
H1BC H 0.7303 0.3909 0.4424 0.092 Uiso 1 1 calc R . .
C1D C 0.6370(4) 0.2391(4) 0.0909(3) 0.0544(17) Uani 1 1 d . . .
H1DA H 0.6453 0.2867 0.0682 0.082 Uiso 1 1 calc R . .
H1DB H 0.6857 0.2119 0.0793 0.082 Uiso 1 1 calc R . .
H1DC H 0.6437 0.2652 0.1424 0.082 Uiso 1 1 calc R . .
C1A C 0.3002(5) 0.4456(4) 0.4157(3) 0.0609(19) Uani 1 1 d . . .
H1AA H 0.3561 0.5010 0.4353 0.091 Uiso 1 1 calc R . .
H1AB H 0.2423 0.4573 0.4290 0.091 Uiso 1 1 calc R . .
H1AC H 0.2958 0.4261 0.3640 0.091 Uiso 1 1 calc R . .
C1C C 0.2411(5) 0.3040(5) 0.0779(4) 0.068(2) Uani 1 1 d . . .
H1CA H 0.2662 0.3702 0.0952 0.102 Uiso 1 1 calc R . .
H1CB H 0.1979 0.2839 0.0335 0.102 Uiso 1 1 calc R . .
H1CC H 0.2942 0.2820 0.0696 0.102 Uiso 1 1 calc R . .
C2D C 0.5380(4) 0.1669(4) 0.0645(3) 0.0350(13) Uani 1 1 d . . .
C2A C 0.3100(5) 0.3732(4) 0.4442(3) 0.0432(14) Uani 1 1 d . . .
C2B C 0.6393(4) 0.2682(4) 0.3764(3) 0.0400(14) Uani 1 1 d . . .
C2Q C 0.4743(4) 0.3734(3) 0.3126(3) 0.0358(13) Uani 1 1 d . . .
H2QA H 0.4976 0.4195 0.3566 0.043 Uiso 1 1 calc R . .
C2C C 0.1866(4) 0.2668(4) 0.1328(3) 0.0458(16) Uani 1 1 d . . .
C2P C 0.0995(4) -0.3784(4) 0.2279(4) 0.0537(18) Uani 1 1 d . . .
H2PA H 0.1274 -0.4234 0.2141 0.064 Uiso 1 1 calc R . .
C3Q C 0.4911(3) 0.3946(3) 0.2491(3) 0.0297(12) Uani 1 1 d . B .
C3D C 0.4729(4) 0.1735(4) 0.0170(3) 0.0389(14) Uani 1 1 d . . .
H3DA H 0.4905 0.2240 -0.0007 0.047 Uiso 1 1 calc R . .
C3P C 0.0068(4) -0.4026(4) 0.2437(3) 0.0410(14) Uani 1 1 d . A .
C3B C 0.6796(4) 0.2521(4) 0.3138(3) 0.0425(14) Uani 1 1 d . . .
H3BA H 0.7210 0.3018 0.3010 0.051 Uiso 1 1 calc R . .
C3C C 0.1745(4) 0.3201(4) 0.1949(3) 0.0500(16) Uani 1 1 d . . .
H3CA H 0.2024 0.3838 0.2053 0.060 Uiso 1 1 calc R . .
C3A C 0.3908(4) 0.3855(4) 0.4888(3) 0.0474(16) Uani 1 1 d . . .
H3AA H 0.4395 0.4436 0.5047 0.057 Uiso 1 1 calc R . .
C4Q C 0.4537(4) 0.3228(3) 0.1874(3) 0.0323(12) Uani 1 1 d . . .
H4QA H 0.4639 0.3327 0.1428 0.039 Uiso 1 1 calc R . .
C4B C 0.6604(4) 0.1658(4) 0.2704(3) 0.0364(13) Uani 1 1 d . . .
H4BA H 0.6896 0.1570 0.2286 0.044 Uiso 1 1 calc R . .
C4A C 0.4027(4) 0.3157(4) 0.5108(3) 0.0410(14) Uani 1 1 d . . .
H4AA H 0.4590 0.3265 0.5407 0.049 Uiso 1 1 calc R . .
C4D C 0.3819(4) 0.1076(4) -0.0055(3) 0.0381(13) Uani 1 1 d . . .
H4DA H 0.3386 0.1138 -0.0384 0.046 Uiso 1 1 calc R . .
C4P C -0.0271(4) -0.3319(3) 0.2651(3) 0.0422(14) Uani 1 1 d . . .
H4PA H -0.0895 -0.3434 0.2782 0.051 Uiso 1 1 calc R . .
C4C C 0.1224(4) 0.2843(4) 0.2436(3) 0.0383(13) Uani 1 1 d . . .
H4CA H 0.1153 0.3236 0.2864 0.046 Uiso 1 1 calc R . .
C5B C 0.5990(3) 0.0911(3) 0.2865(2) 0.0257(11) Uani 1 1 d . . .
C5D C 0.3535(3) 0.0322(3) 0.0199(2) 0.0279(11) Uani 1 1 d . . .
C5C C 0.0806(3) 0.1912(3) 0.2302(3) 0.0274(11) Uani 1 1 d . . .
C5Q C 0.4020(3) 0.2370(3) 0.1904(3) 0.0292(11) Uani 1 1 d . . .
H5QA H 0.3761 0.1898 0.1472 0.035 Uiso 1 1 calc R . .
C5P C 0.0292(3) -0.2449(3) 0.2676(3) 0.0322(12) Uani 1 1 d . . .
H5PA H 0.0031 -0.1985 0.2814 0.039 Uiso 1 1 calc R . .
C5A C 0.3321(4) 0.2300(3) 0.4888(2) 0.0300(12) Uani 1 1 d . . .
C6B C 0.5570(3) 0.1066(3) 0.3482(3) 0.0297(12) Uani 1 1 d . . .
H6BA H 0.5138 0.0572 0.3602 0.036 Uiso 1 1 calc R . .
C6A C 0.2505(4) 0.2177(3) 0.4462(3) 0.0322(12) Uani 1 1 d . . .
H6AA H 0.2005 0.1603 0.4324 0.039 Uiso 1 1 calc R . .
C6D C 0.4197(4) 0.0262(3) 0.0670(2) 0.0298(12) Uani 1 1 d . . .
H6DA H 0.4028 -0.0245 0.0846 0.036 Uiso 1 1 calc R . .
C6C C 0.0925(4) 0.1360(4) 0.1663(3) 0.0367(13) Uani 1 1 d . . .
H6CA H 0.0642 0.0723 0.1555 0.044 Uiso 1 1 calc R . .
C6Q C 0.5470(4) 0.4911(4) 0.2495(3) 0.0460(15) Uani 1 1 d . . .
C6P C -0.0542(5) -0.4994(4) 0.2379(4) 0.063(2) Uani 1 1 d . . .
C7B C 0.5780(4) 0.1942(4) 0.3923(3) 0.0378(13) Uani 1 1 d . . .
H7BA H 0.5494 0.2033 0.4345 0.045 Uiso 1 1 calc R . .
C7A C 0.2398(4) 0.2869(3) 0.4232(3) 0.0368(13) Uani 1 1 d . . .
H7AA H 0.1838 0.2755 0.3926 0.044 Uiso 1 1 calc R . .
C7D C 0.5099(4) 0.0920(3) 0.0895(3) 0.0335(12) Uani 1 1 d . . .
H7DA H 0.5532 0.0859 0.1224 0.040 Uiso 1 1 calc R . .
C7C C 0.1448(4) 0.1725(4) 0.1187(3) 0.0422(15) Uani 1 1 d . . .
H7CA H 0.1526 0.1336 0.0760 0.051 Uiso 1 1 calc R . .
C8C C 0.0190(3) 0.1519(3) 0.2800(2) 0.0236(11) Uani 1 1 d . . .
C8B C 0.5844(3) -0.0035(3) 0.2428(2) 0.0223(10) Uani 1 1 d . . .
C8A C 0.3425(3) 0.1552(3) 0.5150(2) 0.0278(11) Uani 1 1 d . . .
C8D C 0.2570(3) -0.0402(3) -0.0076(2) 0.0283(11) Uani 1 1 d . . .
C9B C 0.6666(3) -0.0237(3) 0.2289(2) 0.0285(11) Uani 1 1 d . . .
H9BA H 0.7274 0.0233 0.2437 0.034 Uiso 1 1 calc R . .
C9C C -0.0486(3) 0.1897(3) 0.3047(3) 0.0289(12) Uani 1 1 d . . .
H9CA H -0.0503 0.2413 0.2926 0.035 Uiso 1 1 calc R . .
C9A C 0.3661(4) 0.1759(4) 0.5877(3) 0.0354(13) Uani 1 1 d . . .
H9AA H 0.3802 0.2360 0.6171 0.043 Uiso 1 1 calc R . .
C9D C 0.2336(4) -0.0739(4) -0.0810(3) 0.0379(13) Uani 1 1 d . . .
H9DA H 0.2768 -0.0485 -0.1101 0.045 Uiso 1 1 calc R . .
C10C C -0.1135(3) 0.1536(3) 0.3465(3) 0.0312(12) Uani 1 1 d . . .
H10A H -0.1598 0.1795 0.3625 0.037 Uiso 1 1 calc R . .
C10B C 0.6618(4) -0.1107(3) 0.1941(3) 0.0318(12) Uani 1 1 d . . .
H10B H 0.7186 -0.1233 0.1860 0.038 Uiso 1 1 calc R . .
C10A C 0.3692(4) 0.1090(4) 0.6180(3) 0.0403(14) Uani 1 1 d . . .
H10C H 0.3852 0.1233 0.6677 0.048 Uiso 1 1 calc R . .
C10D C 0.1485(4) -0.1435(4) -0.1121(3) 0.0534(17) Uani 1 1 d . . .
H10D H 0.1335 -0.1661 -0.1622 0.064 Uiso 1 1 calc R . .
C11C C -0.1097(3) 0.0792(3) 0.3647(3) 0.0300(12) Uani 1 1 d . . .
H11A H -0.1545 0.0539 0.3929 0.036 Uiso 1 1 calc R . .
C11B C 0.5735(4) -0.1787(3) 0.1714(3) 0.0323(12) Uani 1 1 d . . .
H11B H 0.5701 -0.2383 0.1476 0.039 Uiso 1 1 calc R . .
C11D C 0.0856(4) -0.1800(4) -0.0699(3) 0.0434(14) Uani 1 1 d . . .
H11C H 0.0275 -0.2283 -0.0915 0.052 Uiso 1 1 calc R . .
C11A C 0.3488(4) 0.0227(4) 0.5750(3) 0.0376(13) Uani 1 1 d . . .
H11D H 0.3487 -0.0230 0.5959 0.045 Uiso 1 1 calc R . .
C12B C 0.4883(3) -0.1618(3) 0.1828(2) 0.0232(11) Uani 1 1 d . . .
C12A C 0.3282(3) -0.0004(3) 0.5011(3) 0.0276(11) Uani 1 1 d . . .
C12C C -0.0420(3) 0.0403(3) 0.3429(2) 0.0272(11) Uani 1 1 d . . .
C12D C 0.1051(4) -0.1479(3) 0.0031(2) 0.0305(12) Uani 1 1 d . . .
C13B C 0.4936(3) -0.0735(3) 0.2193(2) 0.0219(10) Uani 1 1 d . . .
C13C C 0.0237(3) 0.0769(3) 0.3000(2) 0.0229(11) Uani 1 1 d . . .
C13D C 0.1926(3) -0.0776(3) 0.0354(2) 0.0269(11) Uani 1 1 d . . .
C13A C 0.3252(3) 0.0672(3) 0.4707(2) 0.0252(11) Uani 1 1 d . . .
C14C C 0.1020(3) 0.0394(3) 0.2782(2) 0.0222(10) Uani 1 1 d . . .
C14A C 0.3041(3) 0.0454(3) 0.3913(2) 0.0240(11) Uani 1 1 d . . .
C14B C 0.4028(3) -0.0532(3) 0.2326(2) 0.0233(11) Uani 1 1 d . . .
C14D C 0.2148(3) -0.0429(3) 0.1153(2) 0.0227(11) Uani 1 1 d . . .
C15C C -0.0431(3) -0.0371(3) 0.3696(3) 0.0282(11) Uani 1 1 d . . .
C15B C 0.3966(3) -0.2390(3) 0.1507(3) 0.0277(11) Uani 1 1 d . . .
C15D C 0.0282(3) -0.1835(3) 0.0450(3) 0.0325(12) Uani 1 1 d . . .
C15A C 0.3149(3) -0.0958(3) 0.4596(3) 0.0298(12) Uani 1 1 d . . .
C16B C 0.3777(4) -0.3204(3) 0.1665(3) 0.0369(13) Uani 1 1 d . . .
H16A H 0.4207 -0.3251 0.2004 0.044 Uiso 1 1 calc R . .
C16C C -0.1268(4) -0.1104(3) 0.3608(3) 0.0368(13) Uani 1 1 d . . .
H16B H -0.1832 -0.1136 0.3349 0.044 Uiso 1 1 calc R . .
C16D C 0.0019(4) -0.2699(4) 0.0507(3) 0.0445(15) Uani 1 1 d . . .
H16C H 0.0349 -0.3081 0.0287 0.053 Uiso 1 1 calc R . .
C16A C 0.2474(4) -0.1689(4) 0.4726(3) 0.0435(15) Uani 1 1 d . . .
H16D H 0.2063 -0.1584 0.5066 0.052 Uiso 1 1 calc R . .
C17C C -0.1288(4) -0.1796(4) 0.3898(3) 0.0428(14) Uani 1 1 d . . .
H17A H -0.1867 -0.2296 0.3827 0.051 Uiso 1 1 calc R . .
C17D C -0.0716(4) -0.3020(4) 0.0878(3) 0.0474(15) Uani 1 1 d . . .
H17B H -0.0880 -0.3617 0.0910 0.057 Uiso 1 1 calc R . .
C17B C 0.2959(4) -0.3950(4) 0.1327(3) 0.0479(16) Uani 1 1 d . . .
H17C H 0.2836 -0.4497 0.1443 0.057 Uiso 1 1 calc R . .
C17A C 0.2381(4) -0.2561(4) 0.4377(3) 0.0486(16) Uani 1 1 d . . .
H17D H 0.1898 -0.3045 0.4473 0.058 Uiso 1 1 calc R . .
C18C C -0.0499(4) -0.1773(4) 0.4280(3) 0.0394(14) Uani 1 1 d . . .
C18D C -0.1210(4) -0.2493(4) 0.1200(3) 0.0399(14) Uani 1 1 d . . .
C18A C 0.2979(5) -0.2752(4) 0.3886(3) 0.0483(16) Uani 1 1 d . . .
C18B C 0.2323(4) -0.3904(4) 0.0825(3) 0.0476(15) Uani 1 1 d . . .
C19C C 0.0337(4) -0.1034(4) 0.4380(3) 0.0399(14) Uani 1 1 d . . .
H19A H 0.0894 -0.1000 0.4649 0.048 Uiso 1 1 calc R . .
C19D C -0.0952(4) -0.1624(4) 0.1154(4) 0.0602(19) Uani 1 1 d . . .
H19B H -0.1276 -0.1242 0.1382 0.072 Uiso 1 1 calc R . .
C19B C 0.2523(4) -0.3087(4) 0.0667(3) 0.0461(15) Uani 1 1 d . . .
H19C H 0.2098 -0.3039 0.0324 0.055 Uiso 1 1 calc R . .
C19A C 0.3664(4) -0.2019(4) 0.3760(3) 0.0495(16) Uani 1 1 d . . .
H19D H 0.4087 -0.2124 0.3429 0.059 Uiso 1 1 calc R . .
C20B C 0.3330(4) -0.2350(4) 0.1004(3) 0.0355(13) Uani 1 1 d . . .
H20A H 0.3451 -0.1803 0.0887 0.043 Uiso 1 1 calc R . .
C20C C 0.0372(4) -0.0340(3) 0.4088(3) 0.0327(12) Uani 1 1 d . . .
H20B H 0.0953 0.0158 0.4160 0.039 Uiso 1 1 calc R . .
C20A C 0.3748(4) -0.1138(4) 0.4102(3) 0.0421(14) Uani 1 1 d . . .
H20C H 0.4219 -0.0652 0.3999 0.051 Uiso 1 1 calc R . .
C20D C -0.0226(4) -0.1309(4) 0.0777(3) 0.0481(16) Uani 1 1 d . . .
H20D H -0.0069 -0.0715 0.0741 0.058 Uiso 1 1 calc R . .
C21D C -0.2016(4) -0.2854(4) 0.1612(3) 0.0571(17) Uani 1 1 d . . .
H21A H -0.2097 -0.3477 0.1588 0.086 Uiso 1 1 calc R . .
H21B H -0.2611 -0.2837 0.1405 0.086 Uiso 1 1 calc R . .
H21C H -0.1857 -0.2478 0.2108 0.086 Uiso 1 1 calc R . .
C21C C -0.0507(5) -0.2527(4) 0.4594(3) 0.0573(18) Uani 1 1 d . . .
H21D H -0.1143 -0.2998 0.4472 0.086 Uiso 1 1 calc R . .
H21E H -0.0348 -0.2281 0.5110 0.086 Uiso 1 1 calc R . .
H21F H -0.0034 -0.2785 0.4401 0.086 Uiso 1 1 calc R . .
C21A C 0.2908(5) -0.3704(4) 0.3510(4) 0.067(2) Uani 1 1 d . . .
H21G H 0.2381 -0.4130 0.3657 0.101 Uiso 1 1 calc R . .
H21H H 0.3508 -0.3783 0.3631 0.101 Uiso 1 1 calc R . .
H21I H 0.2789 -0.3817 0.2997 0.101 Uiso 1 1 calc R . .
C21B C 0.1425(5) -0.4712(4) 0.0457(4) 0.082(2) Uani 1 1 d . . .
H21J H 0.1397 -0.5221 0.0633 0.123 Uiso 1 1 calc R . .
H21K H 0.1440 -0.4883 -0.0055 0.123 Uiso 1 1 calc R . .
H21L H 0.0859 -0.4550 0.0557 0.123 Uiso 1 1 calc R . .
C3S C 0.4586(5) 0.5654(5) 0.0131(3) 0.0601(19) Uani 1 1 d . . .
H3SA H 0.4304 0.6105 0.0226 0.072 Uiso 1 1 calc R . .
C2S C 0.4016(5) 0.4748(5) -0.0013(3) 0.0585(17) Uani 1 1 d . . .
H2SA H 0.3343 0.4576 -0.0026 0.070 Uiso 1 1 calc R . .
C1S C 0.4435(5) 0.4106(4) -0.0136(3) 0.0552(17) Uani 1 1 d . . .
H1SA H 0.4049 0.3488 -0.0225 0.066 Uiso 1 1 calc R . .
C12S C 0.0112(6) 0.4196(5) 0.4665(4) 0.075(2) Uani 1 1 d . . .
H12A H 0.0209 0.3656 0.4424 0.090 Uiso 1 1 calc R . .
C11S C -0.0728(6) 0.4260(6) 0.4606(5) 0.098(3) Uani 1 1 d . . .
H11E H -0.1265 0.3750 0.4348 0.118 Uiso 1 1 calc R . .
C10S C -0.0834(6) 0.5092(7) 0.4927(6) 0.121(4) Uani 1 1 d . . .
H10E H -0.1438 0.5148 0.4850 0.145 Uiso 1 1 calc R . .
C7P C -0.0041(9) -0.5641(9) 0.2273(8) 0.088(5) Uiso 0.628(12) 1 d P A 1
H7PA H -0.0092 -0.5938 0.1765 0.132 Uiso 0.628(12) 1 calc PR A 1
H7PB H -0.0332 -0.6096 0.2511 0.132 Uiso 0.628(12) 1 calc PR A 1
H7PC H 0.0634 -0.5321 0.2471 0.132 Uiso 0.628(12) 1 calc PR A 1
C8P C -0.1379(9) -0.5342(8) 0.1774(7) 0.081(4) Uiso 0.628(12) 1 d P A 1
H8PA H -0.1524 -0.4830 0.1702 0.122 Uiso 0.628(12) 1 calc PR A 1
H8PB H -0.1943 -0.5755 0.1898 0.122 Uiso 0.628(12) 1 calc PR A 1
H8PC H -0.1201 -0.5662 0.1337 0.122 Uiso 0.628(12) 1 calc PR A 1
C9P C -0.0952(10) -0.5012(8) 0.3098(7) 0.087(4) Uiso 0.628(12) 1 d P A 1
H9PA H -0.1479 -0.4782 0.3124 0.130 Uiso 0.628(12) 1 calc PR A 1
H9PB H -0.0446 -0.4631 0.3495 0.130 Uiso 0.628(12) 1 calc PR A 1
H9PC H -0.1185 -0.5633 0.3123 0.130 Uiso 0.628(12) 1 calc PR A 1
C17P C -0.054(2) -0.5629(19) 0.1641(16) 0.143(13) Uiso 0.372(12) 1 d P A 2
H17E H -0.0895 -0.5511 0.1277 0.215 Uiso 0.372(12) 1 calc PR A 2
H17F H -0.0837 -0.6259 0.1635 0.215 Uiso 0.372(12) 1 calc PR A 2
H17G H 0.0123 -0.5517 0.1545 0.215 Uiso 0.372(12) 1 calc PR A 2
C19P C 0.0099(15) -0.5333(14) 0.2860(13) 0.085(7) Uiso 0.372(12) 1 d P A 2
H19E H 0.0594 -0.5479 0.2595 0.127 Uiso 0.372(12) 1 calc PR A 2
H19F H -0.0316 -0.5870 0.2967 0.127 Uiso 0.372(12) 1 calc PR A 2
H19G H 0.0401 -0.4850 0.3302 0.127 Uiso 0.372(12) 1 calc PR A 2
C18P C -0.1435(15) -0.5107(14) 0.2634(12) 0.084(7) Uiso 0.372(12) 1 d P A 2
H18A H -0.1807 -0.4866 0.2377 0.126 Uiso 0.372(12) 1 calc PR A 2
H18B H -0.1329 -0.4782 0.3141 0.126 Uiso 0.372(12) 1 calc PR A 2
H18C H -0.1787 -0.5751 0.2560 0.126 Uiso 0.372(12) 1 calc PR A 2
C8Q C 0.6420(7) 0.5303(7) 0.3026(5) 0.060(3) Uiso 0.718(11) 1 d P B 3
H8QA H 0.6279 0.5484 0.3511 0.091 Uiso 0.718(11) 1 calc PR B 3
H8QB H 0.6864 0.5830 0.2921 0.091 Uiso 0.718(11) 1 calc PR B 3
H8QC H 0.6710 0.4841 0.2976 0.091 Uiso 0.718(11) 1 calc PR B 3
C7Q C 0.5677(7) 0.5008(6) 0.1787(4) 0.053(3) Uiso 0.718(11) 1 d P B 3
H7QA H 0.5242 0.5261 0.1611 0.080 Uiso 0.718(11) 1 calc PR B 3
H7QB H 0.5588 0.4415 0.1457 0.080 Uiso 0.718(11) 1 calc PR B 3
H7QC H 0.6339 0.5413 0.1825 0.080 Uiso 0.718(11) 1 calc PR B 3
C9Q C 0.4846(6) 0.5498(5) 0.2797(5) 0.049(3) Uiso 0.718(11) 1 d P B 3
H9QA H 0.4571 0.5330 0.3203 0.073 Uiso 0.718(11) 1 calc PR B 3
H9QB H 0.4331 0.5389 0.2428 0.073 Uiso 0.718(11) 1 calc PR B 3
H9QC H 0.5249 0.6139 0.2948 0.073 Uiso 0.718(11) 1 calc PR B 3
C19Q C 0.485(2) 0.519(2) 0.2074(19) 0.114(13) Uiso 0.282(11) 1 d P B 4
H19H H 0.4358 0.5323 0.2351 0.172 Uiso 0.282(11) 1 calc PR B 4
H19I H 0.4541 0.4699 0.1637 0.172 Uiso 0.282(11) 1 calc PR B 4
H19J H 0.5236 0.5730 0.1956 0.172 Uiso 0.282(11) 1 calc PR B 4
C17Q C 0.6235(17) 0.4755(15) 0.1861(12) 0.059(7) Uiso 0.282(11) 1 d P B 4
H17H H 0.5864 0.4490 0.1387 0.088 Uiso 0.282(11) 1 calc PR B 4
H17I H 0.6545 0.4349 0.1951 0.088 Uiso 0.282(11) 1 calc PR B 4
H17J H 0.6722 0.5339 0.1890 0.088 Uiso 0.282(11) 1 calc PR B 4
C18Q C 0.607(2) 0.5487(18) 0.3082(14) 0.064(8) Uiso 0.282(11) 1 d P B 4
H18D H 0.5700 0.5598 0.3473 0.096 Uiso 0.282(11) 1 calc PR B 4
H18E H 0.6417 0.6058 0.2991 0.096 Uiso 0.282(11) 1 calc PR B 4
H18F H 0.6524 0.5222 0.3208 0.096 Uiso 0.282(11) 1 calc PR B 4

loop_
_atom_site_aniso_label
_atom_site_aniso_U_11
_atom_site_aniso_U_22
_atom_site_aniso_U_33
_atom_site_aniso_U_23
_atom_site_aniso_U_13
_atom_site_aniso_U_12
Fe1 0.0220(4) 0.0204(4) 0.0229(4) 0.0087(3) 0.0067(3) 0.0086(3)
Fe2 0.0232(4) 0.0197(4) 0.0241(4) 0.0091(3) 0.0060(3) 0.0074(3)
O1C 0.0244(19) 0.0267(19) 0.0266(18) 0.0107(15) 0.0064(14) 0.0099(16)
O1D 0.0249(19) 0.022(2) 0.0282(19) 0.0069(15) 0.0032(15) 0.0071(16)
O1B 0.0256(18) 0.0215(18) 0.0257(18) 0.0094(14) 0.0043(14) 0.0089(15)
O1A 0.0266(19) 0.031(2) 0.0277(19) 0.0144(16) 0.0093(15) 0.0110(16)
O2C 0.0275(19) 0.024(2) 0.032(2) 0.0094(16) 0.0077(15) 0.0114(16)
O2B 0.0253(19) 0.029(2) 0.0311(19) 0.0124(16) 0.0098(15) 0.0115(16)
O2A 0.0217(18) 0.0248(19) 0.0278(19) 0.0101(15) 0.0054(15) 0.0063(16)
O2D 0.0230(18) 0.0236(18) 0.0264(18) 0.0090(15) 0.0034(14) 0.0076(15)
N1P 0.027(2) 0.025(2) 0.032(2) 0.0142(19) 0.0058(19) 0.0082(19)
N1Q 0.027(2) 0.026(2) 0.025(2) 0.0093(19) 0.0075(18) 0.0100(19)
C1Q 0.042(3) 0.029(3) 0.021(3) 0.008(2) 0.006(2) 0.009(3)
C1P 0.037(3) 0.035(3) 0.071(4) 0.025(3) 0.026(3) 0.021(3)
C1B 0.063(4) 0.039(4) 0.065(5) -0.005(3) -0.011(4) 0.016(3)
C1D 0.040(4) 0.053(4) 0.063(4) 0.023(3) 0.014(3) 0.002(3)
C1A 0.090(5) 0.036(4) 0.064(4) 0.023(3) 0.018(4) 0.025(4)
C1C 0.063(5) 0.095(6) 0.064(5) 0.054(4) 0.023(4) 0.024(4)
C2D 0.037(3) 0.038(3) 0.030(3) 0.011(3) 0.015(3) 0.011(3)
C2A 0.067(4) 0.025(3) 0.038(3) 0.009(3) 0.016(3) 0.016(3)
C2B 0.035(3) 0.029(3) 0.047(4) 0.001(3) -0.010(3) 0.011(3)
C2Q 0.042(3) 0.027(3) 0.031(3) 0.009(2) 0.000(2) 0.002(3)
C2C 0.038(3) 0.065(4) 0.056(4) 0.043(4) 0.015(3) 0.026(3)
C2P 0.043(4) 0.024(3) 0.102(5) 0.024(3) 0.027(4) 0.015(3)
C3Q 0.032(3) 0.025(3) 0.033(3) 0.014(2) 0.006(2) 0.008(2)
C3D 0.051(4) 0.038(3) 0.037(3) 0.026(3) 0.016(3) 0.015(3)
C3P 0.038(3) 0.029(3) 0.061(4) 0.023(3) 0.014(3) 0.008(3)
C3B 0.040(3) 0.029(3) 0.053(4) 0.016(3) -0.004(3) 0.004(3)
C3C 0.050(4) 0.044(4) 0.066(5) 0.034(3) 0.007(3) 0.014(3)
C3A 0.061(4) 0.022(3) 0.042(4) 0.003(3) 0.012(3) -0.001(3)
C4Q 0.041(3) 0.022(3) 0.032(3) 0.013(2) 0.010(2) 0.004(2)
C4B 0.032(3) 0.044(4) 0.034(3) 0.019(3) 0.001(2) 0.009(3)
C4A 0.050(4) 0.034(3) 0.026(3) 0.003(2) 0.004(3) 0.003(3)
C4D 0.045(4) 0.045(4) 0.031(3) 0.017(3) 0.004(3) 0.021(3)
C4P 0.028(3) 0.034(3) 0.070(4) 0.026(3) 0.017(3) 0.009(3)
C4C 0.042(3) 0.039(3) 0.045(3) 0.021(3) 0.012(3) 0.022(3)
C5B 0.021(3) 0.028(3) 0.027(3) 0.009(2) -0.003(2) 0.008(2)
C5D 0.035(3) 0.032(3) 0.021(3) 0.010(2) 0.009(2) 0.015(2)
C5C 0.029(3) 0.031(3) 0.033(3) 0.017(2) 0.008(2) 0.018(2)
C5Q 0.035(3) 0.022(3) 0.029(3) 0.007(2) 0.007(2) 0.009(2)
C5P 0.030(3) 0.034(3) 0.043(3) 0.018(3) 0.015(2) 0.018(3)
C5A 0.041(3) 0.027(3) 0.021(3) 0.006(2) 0.006(2) 0.012(2)
C6B 0.030(3) 0.033(3) 0.028(3) 0.009(2) -0.001(2) 0.013(2)
C6A 0.038(3) 0.028(3) 0.028(3) 0.006(2) 0.006(2) 0.012(2)
C6D 0.034(3) 0.032(3) 0.029(3) 0.014(2) 0.012(2) 0.014(3)
C6C 0.047(3) 0.042(3) 0.037(3) 0.020(3) 0.012(3) 0.029(3)
C6Q 0.044(4) 0.034(3) 0.055(4) 0.022(3) 0.000(3) 0.000(3)
C6P 0.055(4) 0.034(4) 0.109(6) 0.030(4) 0.030(4) 0.017(3)
C7B 0.031(3) 0.045(4) 0.034(3) 0.005(3) -0.004(2) 0.016(3)
C7A 0.046(3) 0.032(3) 0.039(3) 0.012(3) 0.007(3) 0.020(3)
C7D 0.031(3) 0.045(3) 0.030(3) 0.016(3) 0.005(2) 0.016(3)
C7C 0.052(4) 0.065(4) 0.035(3) 0.030(3) 0.019(3) 0.040(3)
C8C 0.025(3) 0.028(3) 0.019(3) 0.007(2) 0.001(2) 0.011(2)
C8B 0.022(3) 0.031(3) 0.019(2) 0.014(2) 0.003(2) 0.010(2)
C8A 0.023(3) 0.034(3) 0.025(3) 0.010(2) 0.005(2) 0.008(2)
C8D 0.030(3) 0.034(3) 0.023(3) 0.007(2) 0.004(2) 0.015(2)
C9B 0.025(3) 0.038(3) 0.024(3) 0.011(2) 0.004(2) 0.010(2)
C9C 0.027(3) 0.029(3) 0.031(3) 0.006(2) -0.003(2) 0.014(2)
C9A 0.035(3) 0.042(3) 0.025(3) 0.008(2) 0.005(2) 0.011(3)
C9D 0.033(3) 0.055(4) 0.024(3) 0.013(3) 0.003(2) 0.014(3)
C10C 0.024(3) 0.036(3) 0.037(3) 0.007(2) 0.006(2) 0.018(2)
C10B 0.025(3) 0.045(3) 0.031(3) 0.013(3) 0.005(2) 0.018(3)
C10A 0.034(3) 0.066(4) 0.027(3) 0.023(3) -0.001(2) 0.019(3)
C10D 0.040(4) 0.090(5) 0.022(3) 0.011(3) 0.000(3) 0.017(4)
C11C 0.026(3) 0.034(3) 0.031(3) 0.010(2) 0.006(2) 0.012(2)
C11B 0.036(3) 0.033(3) 0.034(3) 0.009(2) 0.011(2) 0.019(3)
C11D 0.031(3) 0.049(4) 0.036(3) 0.000(3) -0.003(3) 0.007(3)
C11A 0.034(3) 0.055(4) 0.036(3) 0.027(3) 0.005(2) 0.021(3)
C12B 0.028(3) 0.028(3) 0.021(3) 0.013(2) 0.007(2) 0.015(2)
C12A 0.020(3) 0.040(3) 0.031(3) 0.019(2) 0.009(2) 0.014(2)
C12C 0.023(3) 0.035(3) 0.027(3) 0.009(2) 0.005(2) 0.014(2)
C12D 0.034(3) 0.037(3) 0.021(3) 0.001(2) 0.002(2) 0.019(3)
C13B 0.024(3) 0.025(3) 0.022(2) 0.011(2) 0.007(2) 0.011(2)
C13C 0.022(3) 0.025(3) 0.025(3) 0.009(2) 0.006(2) 0.011(2)
C13D 0.030(3) 0.030(3) 0.023(3) 0.007(2) 0.000(2) 0.014(2)
C13A 0.021(3) 0.034(3) 0.027(3) 0.016(2) 0.010(2) 0.010(2)
C14C 0.022(3) 0.031(3) 0.017(2) 0.010(2) 0.001(2) 0.011(2)
C14A 0.024(3) 0.030(3) 0.028(3) 0.015(2) 0.010(2) 0.016(2)
C14B 0.028(3) 0.024(3) 0.017(2) 0.003(2) 0.002(2) 0.010(2)
C14D 0.018(3) 0.026(3) 0.026(3) 0.009(2) 0.009(2) 0.010(2)
C15C 0.025(3) 0.036(3) 0.032(3) 0.016(2) 0.014(2) 0.016(2)
C15B 0.031(3) 0.022(3) 0.035(3) 0.006(2) 0.014(2) 0.016(2)
C15D 0.025(3) 0.031(3) 0.034(3) 0.005(2) 0.001(2) 0.005(2)
C15A 0.032(3) 0.040(3) 0.031(3) 0.022(2) 0.011(2) 0.020(3)
C16B 0.044(3) 0.033(3) 0.042(3) 0.013(3) 0.016(3) 0.022(3)
C16C 0.027(3) 0.038(3) 0.046(3) 0.013(3) 0.010(2) 0.012(3)
C16D 0.043(4) 0.042(4) 0.053(4) 0.013(3) 0.013(3) 0.021(3)
C16A 0.046(4) 0.046(4) 0.055(4) 0.031(3) 0.020(3) 0.022(3)
C17C 0.033(3) 0.039(3) 0.059(4) 0.020(3) 0.020(3) 0.011(3)
C17D 0.052(4) 0.041(4) 0.056(4) 0.020(3) 0.012(3) 0.021(3)
C17B 0.051(4) 0.022(3) 0.072(5) 0.016(3) 0.029(3) 0.012(3)
C17A 0.049(4) 0.047(4) 0.065(4) 0.033(3) 0.023(3) 0.022(3)
C18C 0.046(4) 0.043(4) 0.041(3) 0.022(3) 0.018(3) 0.022(3)
C18D 0.024(3) 0.042(4) 0.043(3) 0.008(3) 0.002(3) 0.002(3)
C18A 0.068(4) 0.037(4) 0.053(4) 0.020(3) 0.009(3) 0.029(3)
C18B 0.038(4) 0.034(4) 0.056(4) 0.000(3) 0.006(3) 0.005(3)
C19C 0.042(3) 0.055(4) 0.036(3) 0.024(3) 0.010(3) 0.026(3)
C19D 0.049(4) 0.038(4) 0.093(5) 0.012(4) 0.035(4) 0.018(3)
C19B 0.039(4) 0.040(4) 0.047(4) 0.004(3) 0.001(3) 0.006(3)
C19A 0.061(4) 0.049(4) 0.063(4) 0.030(3) 0.035(3) 0.038(3)
C20B 0.035(3) 0.034(3) 0.039(3) 0.013(3) 0.003(3) 0.012(3)
C20C 0.033(3) 0.031(3) 0.038(3) 0.012(2) 0.011(2) 0.014(3)
C20A 0.040(3) 0.050(4) 0.055(4) 0.033(3) 0.024(3) 0.024(3)
C20D 0.041(4) 0.029(3) 0.075(5) 0.014(3) 0.025(3) 0.012(3)
C21D 0.042(4) 0.067(5) 0.063(4) 0.025(4) 0.015(3) 0.014(3)
C21C 0.073(5) 0.051(4) 0.074(5) 0.045(4) 0.032(4) 0.032(4)
C21A 0.098(6) 0.053(4) 0.073(5) 0.027(4) 0.019(4) 0.047(4)
C21B 0.063(5) 0.053(5) 0.085(6) -0.001(4) -0.002(4) -0.019(4)
C3S 0.087(5) 0.056(4) 0.053(4) 0.023(3) 0.040(4) 0.036(4)
C2S 0.059(4) 0.065(5) 0.051(4) 0.020(4) 0.019(3) 0.019(4)
C1S 0.075(5) 0.044(4) 0.042(4) 0.013(3) 0.019(3) 0.014(4)
C12S 0.083(6) 0.052(5) 0.084(6) 0.008(4) -0.012(5) 0.027(5)
C11S 0.075(7) 0.075(7) 0.107(7) 0.004(5) 0.015(5) -0.004(5)
C10S 0.064(6) 0.112(8) 0.148(10) -0.027(7) -0.009(6) 0.037(6)

loop_
_atom_type_symbol
_atom_type_description
_atom_type_scat_dispersion_real
_atom_type_scat_dispersion_imag
_atom_type_scat_source
C C 0.0033 0.0016 'International Tables Vol C Tables 4.2.6.8 and 6.1.1.4'
H H 0.0000 0.0000 'International Tables Vol C Tables 4.2.6.8 and 6.1.1.4'
N N 0.0061 0.0033 'International Tables Vol C Tables 4.2.6.8 and 6.1.1.4'
O O 0.0106 0.0060 'International Tables Vol C Tables 4.2.6.8 and 6.1.1.4'
Fe Fe 0.3463 0.8444 'International Tables Vol C Tables 4.2.6.8 and 6.1.1.4'

loop_
_geom_angle_atom_site_label_1
_geom_angle_atom_site_label_2
_geom_angle_atom_site_label_3
_geom_angle
_geom_angle_site_symmetry_1
_geom_angle_site_symmetry_3
O1C Fe1 O1B 154.86(12) . .
O1C Fe1 N1Q 102.63(13) . .
O1B Fe1 N1Q 102.50(13) . .
O1C Fe1 O1A 86.56(12) . .
O1B Fe1 O1A 89.35(12) . .
N1Q Fe1 O1A 98.79(13) . .
O1C Fe1 O1D 91.47(12) . .
O1B Fe1 O1D 87.31(12) . .
N1Q Fe1 O1D 93.45(13) . .
O1A Fe1 O1D 167.74(12) . .
O1C Fe1 Fe2 76.78(9) . .
O1B Fe1 Fe2 78.12(9) . .
N1Q Fe1 Fe2 177.54(11) . .
O1A Fe1 Fe2 83.57(9) . .
O1D Fe1 Fe2 84.19(8) . .
O2A Fe2 O2D 155.81(12) . .
O2A Fe2 N1P 101.25(14) . .
O2D Fe2 N1P 102.86(14) . .
O2A Fe2 O2C 88.84(12) . .
O2D Fe2 O2C 91.13(12) . .
N1P Fe2 O2C 94.80(13) . .
O2A Fe2 O2B 88.51(12) . .
O2D Fe2 O2B 86.89(12) . .
N1P Fe2 O2B 96.34(13) . .
O2C Fe2 O2B 168.85(12) . .
O2A Fe2 Fe1 78.37(9) . .
O2D Fe2 Fe1 77.53(9) . .
N1P Fe2 Fe1 179.55(12) . .
O2C Fe2 Fe1 84.97(9) . .
O2B Fe2 Fe1 83.89(8) . .
C14C O1C Fe1 132.2(3) . .
C14D O1D Fe1 117.4(3) . .
C14B O1B Fe1 130.4(3) . .
C14A O1A Fe1 119.1(3) . .
C14C O2C Fe2 115.2(3) . .
C14B O2B Fe2 117.4(3) . .
C14A O2A Fe2 130.9(3) . .
C14D O2D Fe2 130.9(3) . .
C5P N1P C1P 116.6(4) . .
C5P N1P Fe2 122.4(3) . .
C1P N1P Fe2 120.9(3) . .
C1Q N1Q C5Q 116.8(4) . .
C1Q N1Q Fe1 121.1(3) . .
C5Q N1Q Fe1 122.1(3) . .
N1Q C1Q C2Q 123.4(4) . .
N1P C1P C2P 122.8(5) . .
C3D C2D C7D 117.8(5) . .
C3D C2D C1D 122.3(5) . .
C7D C2D C1D 119.9(5) . .
C3A C2A C7A 116.6(5) . .
C3A C2A C1A 122.7(5) . .
C7A C2A C1A 120.5(6) . .
C7B C2B C3B 117.5(5) . .
C7B C2B C1B 120.6(6) . .
C3B C2B C1B 121.9(5) . .
C1Q C2Q C3Q 120.2(5) . .
C3C C2C C7C 117.9(5) . .
C3C C2C C1C 123.3(6) . .
C7C C2C C1C 118.8(6) . .
C1P C2P C3P 121.4(5) . .
C4Q C3Q C2Q 115.7(4) . .
C4Q C3Q C6Q 123.4(4) . .
C2Q C3Q C6Q 120.9(5) . .
C2D C3D C4D 121.5(5) . .
C4P C3P C2P 115.2(5) . .
C4P C3P C6P 122.1(5) . .
C2P C3P C6P 122.7(5) . .
C4B C3B C2B 121.2(5) . .
C2C C3C C4C 122.2(6) . .
C2A C3A C4A 122.4(5) . .
C5Q C4Q C3Q 120.7(4) . .
C3B C4B C5B 121.4(5) . .
C5A C4A C3A 120.0(5) . .
C3D C4D C5D 120.7(5) . .
C5P C4P C3P 120.6(5) . .
C5C C4C C3C 120.4(5) . .
C6B C5B C4B 117.7(5) . .
C6B C5B C8B 120.5(4) . .
C4B C5B C8B 121.6(4) . .
C6D C5D C4D 117.1(5) . .
C6D C5D C8D 122.9(4) . .
C4D C5D C8D 119.9(4) . .
C4C C5C C6C 117.6(4) . .
C4C C5C C8C 120.9(4) . .
C6C C5C C8C 121.3(4) . .
N1Q C5Q C4Q 123.0(5) . .
N1P C5P C4P 123.4(4) . .
C6A C5A C4A 118.1(5) . .
C6A C5A C8A 121.5(4) . .
C4A C5A C8A 120.3(5) . .
C5B C6B C7B 120.4(5) . .
C5A C6A C7A 121.7(5) . .
C5D C6D C7D 122.0(4) . .
C7C C6C C5C 121.2(5) . .
C18Q C6Q C3Q 118.8(12) . .
C18Q C6Q C7Q 120.1(13) . .
C3Q C6Q C7Q 114.4(5) . .
C18Q C6Q C19Q 122.6(18) . .
C3Q C6Q C19Q 107.6(13) . .
C7Q C6Q C19Q 59.3(13) . .
C18Q C6Q C9Q 80.7(13) . .
C3Q C6Q C9Q 107.0(5) . .
C7Q C6Q C9Q 108.4(6) . .
C19Q C6Q C9Q 53.6(14) . .
C18Q C6Q C8Q 25.9(12) . .
C3Q C6Q C8Q 109.8(5) . .
C7Q C6Q C8Q 110.3(6) . .
C19Q C6Q C8Q 141.7(14) . .
C9Q C6Q C8Q 106.6(6) . .
C18Q C6Q C17Q 103.8(15) . .
C3Q C6Q C17Q 102.6(8) . .
C7Q C6Q C17Q 37.4(8) . .
C19Q C6Q C17Q 96.6(15) . .
C9Q C6Q C17Q 143.1(9) . .
C8Q C6Q C17Q 83.0(9) . .
C18P C6P C7P 126.1(11) . .
C18P C6P C3P 115.2(10) . .
C7P C6P C3P 116.1(7) . .
C18P C6P C8P 67.7(10) . .
C7P C6P C8P 108.8(8) . .
C3P C6P C8P 109.4(6) . .
C18P C6P C17P 117.5(15) . .
C7P C6P C17P 56.8(11) . .
C3P C6P C17P 109.9(12) . .
C8P C6P C17P 57.7(12) . .
C18P C6P C9P 42.4(9) . .
C7P C6P C9P 104.4(8) . .
C3P C6P C9P 108.7(7) . .
C8P C6P C9P 109.2(8) . .
C17P C6P C9P 141.4(13) . .
C18P C6P C19P 108.4(12) . .
C7P C6P C19P 41.5(8) . .
C3P C6P C19P 105.4(9) . .
C8P C6P C19P 142.8(10) . .
C17P C6P C19P 98.3(14) . .
C9P C6P C19P 70.4(9) . .
C2B C7B C6B 121.7(5) . .
C6A C7A C2A 121.1(5) . .
C2D C7D C6D 120.9(5) . .
C6C C7C C2C 120.6(5) . .
C9C C8C C13C 119.3(4) . .
C9C C8C C5C 117.3(4) . .
C13C C8C C5C 123.4(4) . .
C9B C8B C13B 119.1(4) . .
C9B C8B C5B 116.7(4) . .
C13B C8B C5B 124.0(4) . .
C13A C8A C9A 120.1(4) . .
C13A C8A C5A 123.8(4) . .
C9A C8A C5A 116.1(4) . .
C13D C8D C9D 119.3(5) . .
C13D C8D C5D 124.4(4) . .
C9D C8D C5D 116.2(4) . .
C8B C9B C10B 121.6(5) . .
C8C C9C C10C 121.4(4) . .
C8A C9A C10A 120.5(5) . .
C10D C9D C8D 121.0(5) . .
C11C C10C C9C 118.9(4) . .
C11B C10B C9B 119.2(5) . .
C9A C10A C11A 119.2(5) . .
C9D C10D C11D 119.5(5) . .
C10C C11C C12C 121.9(4) . .
C10B C11B C12B 121.5(5) . .
C12D C11D C10D 121.5(5) . .
C12A C11A C10A 122.1(5) . .
C13B C12B C11B 119.1(4) . .
C13B C12B C15B 124.0(4) . .
C11B C12B C15B 116.8(4) . .
C11A C12A C13A 118.6(5) . .
C11A C12A C15A 116.8(4) . .
C13A C12A C15A 124.5(4) . .
C13C C12C C11C 119.1(4) . .
C13C C12C C15C 124.9(4) . .
C11C C12C C15C 116.0(4) . .
C11D C12D C13D 119.5(5) . .
C11D C12D C15D 118.1(5) . .
C13D C12D C15D 122.2(4) . .
C8B C13B C12B 119.4(4) . .
C8B C13B C14B 120.3(4) . .
C12B C13B C14B 120.3(4) . .
C12C C13C C8C 119.4(4) . .
C12C C13C C14C 120.6(4) . .
C8C C13C C14C 119.9(4) . .
C8D C13D C12D 119.1(4) . .
C8D C13D C14D 121.1(4) . .
C12D C13D C14D 119.7(4) . .
C8A C13A C12A 119.4(4) . .
C8A C13A C14A 120.2(4) . .
C12A C13A C14A 120.3(4) . .
O1C C14C O2C 125.4(4) . .
O1C C14C C13C 116.0(4) . .
O2C C14C C13C 118.6(4) . .
O1A C14A O2A 123.7(4) . .
O1A C14A C13A 118.1(4) . .
O2A C14A C13A 118.2(4) . .
O2B C14B O1B 125.2(4) . .
O2B C14B C13B 117.9(4) . .
O1B C14B C13B 116.9(4) . .
O1D C14D O2D 124.8(4) . .
O1D C14D C13D 119.0(4) . .
O2D C14D C13D 116.1(4) . .
C20C C15C C16C 118.0(4) . .
C20C C15C C12C 121.0(4) . .
C16C C15C C12C 120.7(4) . .
C20B C15B C16B 118.1(5) . .
C20B C15B C12B 121.5(4) . .
C16B C15B C12B 120.1(5) . .
C16D C15D C20D 117.0(5) . .
C16D C15D C12D 122.5(5) . .
C20D C15D C12D 120.4(5) . .
C20A C15A C16A 117.4(5) . .
C20A C15A C12A 121.1(5) . .
C16A C15A C12A 121.4(4) . .
C15B C16B C17B 120.4(5) . .
C15C C16C C17C 120.4(5) . .
C15D C16D C17D 121.2(5) . .
C17A C16A C15A 121.9(5) . .
C18C C17C C16C 121.8(5) . .
C18D C17D C16D 121.1(5) . .
C18B C17B C16B 121.1(5) . .
C16A C17A C18A 121.4(5) . .
C17C C18C C19C 118.1(5) . .
C17C C18C C21C 122.4(5) . .
C19C C18C C21C 119.5(5) . .
C17D C18D C19D 118.4(5) . .
C17D C18D C21D 120.6(5) . .
C19D C18D C21D 120.9(5) . .
C17A C18A C19A 116.9(5) . .
C17A C18A C21A 122.4(6) . .
C19A C18A C21A 120.7(6) . .
C17B C18B C19B 118.1(5) . .
C17B C18B C21B 121.4(6) . .
C19B C18B C21B 120.5(6) . .
C18C C19C C20C 120.9(5) . .
C18D C19D C20D 120.3(5) . .
C20B C19B C18B 120.7(6) . .
C18A C19A C20A 121.8(5) . .
C15B C20B C19B 121.6(5) . .
C15C C20C C19C 120.8(5) . .
C15A C20A C19A 120.7(5) . .
C15D C20D C19D 121.8(5) . .
C2S C3S C1S 119.7(6) . 2_665
C1S C2S C3S 119.4(6) . .
C2S C1S C3S 120.8(6) . 2_665
C11S C12S C10S 118.5(8) . 2_566
C12S C11S C10S 119.4(8) . .
C12S C10S C11S 121.9(8) 2_566 .

loop_
_geom_bond_atom_site_label_1
_geom_bond_atom_site_label_2
_geom_bond_distance
_geom_bond_site_symmetry_2
Fe1 O1C 2.028(3) .
Fe1 O1B 2.031(3) .
Fe1 N1Q 2.105(4) .
Fe1 O1A 2.136(3) .
Fe1 O1D 2.145(3) .
Fe1 Fe2 2.8229(9) .
Fe2 O2A 2.026(3) .
Fe2 O2D 2.034(3) .
Fe2 N1P 2.098(4) .
Fe2 O2C 2.156(3) .
Fe2 O2B 2.160(3) .
O1C C14C 1.263(5) .
O1D C14D 1.252(5) .
O1B C14B 1.267(5) .
O1A C14A 1.264(5) .
O2C C14C 1.267(5) .
O2B C14B 1.261(5) .
O2A C14A 1.271(6) .
O2D C14D 1.273(5) .
N1P C5P 1.330(6) .
N1P C1P 1.345(6) .
N1Q C1Q 1.344(6) .
N1Q C5Q 1.340(6) .
C1Q C2Q 1.378(6) .
C1P C2P 1.378(7) .
C1B C2B 1.520(7) .
C1D C2D 1.524(7) .
C1A C2A 1.495(7) .
C1C C2C 1.522(7) .
C2D C3D 1.380(7) .
C2D C7D 1.393(7) .
C2A C3A 1.396(8) .
C2A C7A 1.397(7) .
C2B C7B 1.382(7) .
C2B C3B 1.398(8) .
C2Q C3Q 1.403(6) .
C2C C3C 1.361(8) .
C2C C7C 1.409(8) .
C2P C3P 1.384(7) .
C3Q C4Q 1.391(7) .
C3Q C6Q 1.527(7) .
C3D C4D 1.395(7) .
C3P C4P 1.390(7) .
C3P C6P 1.520(7) .
C3B C4B 1.375(7) .
C3C C4C 1.395(7) .
C3A C4A 1.393(7) .
C4Q C5Q 1.385(6) .
C4B C5B 1.393(6) .
C4A C5A 1.393(7) .
C4D C5D 1.405(6) .
C4P C5P 1.386(6) .
C4C C5C 1.391(7) .
C5B C6B 1.397(6) .
C5B C8B 1.501(6) .
C5D C6D 1.382(6) .
C5D C8D 1.501(7) .
C5C C6C 1.401(7) .
C5C C8C 1.503(6) .
C5A C6A 1.384(7) .
C5A C8A 1.508(6) .
C6B C7B 1.392(7) .
C6A C7A 1.389(6) .
C6D C7D 1.386(7) .
C6C C7C 1.380(7) .
C6Q C18Q 1.35(3) .
C6Q C7Q 1.487(9) .
C6Q C19Q 1.49(3) .
C6Q C9Q 1.578(9) .
C6Q C8Q 1.569(11) .
C6Q C17Q 1.76(2) .
C6P C18P 1.42(2) .
C6P C7P 1.470(13) .
C6P C8P 1.542(13) .
C6P C17P 1.55(3) .
C6P C9P 1.574(13) .
C6P C19P 1.65(2) .
C8C C9C 1.395(6) .
C8C C13C 1.414(6) .
C8B C9B 1.396(6) .
C8B C13B 1.421(6) .
C8A C13A 1.407(7) .
C8A C9A 1.391(6) .
C8D C13D 1.408(6) .
C8D C9D 1.394(6) .
C9B C10B 1.388(7) .
C9C C10C 1.387(6) .
C9A C10A 1.400(7) .
C9D C10D 1.382(7) .
C10C C11C 1.384(6) .
C10B C11B 1.382(7) .
C10A C11A 1.371(7) .
C10D C11D 1.378(7) .
C11C C12C 1.392(6) .
C11B C12B 1.407(6) .
C11D C12D 1.381(7) .
C11A C12A 1.404(7) .
C12B C13B 1.412(6) .
C12B C15B 1.499(7) .
C12A C13A 1.411(6) .
C12A C15A 1.505(7) .
C12C C13C 1.413(6) .
C12C C15C 1.499(6) .
C12D C13D 1.414(7) .
C12D C15D 1.497(7) .
C13B C14B 1.520(6) .
C13C C14C 1.522(6) .
C13D C14D 1.512(6) .
C13A C14A 1.513(6) .
C15C C20C 1.388(7) .
C15C C16C 1.387(7) .
C15B C20B 1.384(7) .
C15B C16B 1.397(6) .
C15D C16D 1.382(7) .
C15D C20D 1.384(7) .
C15A C20A 1.389(7) .
C15A C16A 1.384(7) .
C16B C17B 1.398(8) .
C16C C17C 1.401(7) .
C16D C17D 1.384(7) .
C16A C17A 1.371(8) .
C17C C18C 1.364(7) .
C17D C18D 1.366(7) .
C17B C18B 1.386(8) .
C17A C18A 1.390(8) .
C18C C19C 1.389(7) .
C18C C21C 1.526(7) .
C18D C19D 1.382(7) .
C18D C21D 1.527(7) .
C18A C19A 1.389(8) .
C18A C21A 1.508(8) .
C18B C19B 1.399(8) .
C18B C21B 1.526(8) .
C19C C20C 1.399(7) .
C19D C20D 1.379(8) .
C19B C20B 1.381(7) .
C19A C20A 1.386(7) .
C3S C2S 1.393(8) .
C3S C1S 1.386(9) 2_665
C2S C1S 1.372(8) .
C1S C3S 1.386(9) 2_665
C12S C11S 1.301(10) .
C12S C10S 1.333(10) 2_566
C11S C10S 1.410(11) .
C10S C12S 1.333(10) 2_566
